data_2013618
loop_
_publ_author_name
'Goreshnik, Evgeny'
'Schollmeier, Dieter'
'Mys'kiv, Marian'

_publ_section_title
;
 Influence of Cl/Br substitution on the stereochemical peculiarities of
 copper(I) \p-complexes with the 1-allyl-2-aminopyridinium cation
;
_journal_issue 11
_journal_name_full 'Acta Crystallographica Section C'
_journal_page_first m478
_journal_page_last m481
_journal_paper_doi 10.1107/S0108270103021978
_journal_volume 59
_journal_year 2003
_chemical_formula_iupac '(C8 H11 N2)2 [Cu2 Br2.2 Cl1.8]'
_chemical_formula_moiety 'C16 H22 Br2.2 Cl1.8 Cu2 N4'
_chemical_formula_sum 'C16 H22 Br2.2 Cl1.8 Cu2 N4'
_chemical_formula_weight 637.07
_chemical_name_systematic
;
1-allyl-2-aminopyridinium di-\m-(chloro/bromo)-bis[(chloro/bromo)copper(II)]
;
_space_group_IT_number 2
_symmetry_cell_setting triclinic
_symmetry_space_group_name_Hall '-P 1'
_symmetry_space_group_name_H-M 'P -1'
_atom_sites_solution_hydrogens geom
_atom_sites_solution_primary direct
_atom_sites_solution_secondary difmap
_audit_creation_method SHELXL-97
_cell_angle_alpha 78.096(12)
_cell_angle_beta 74.172(9)
_cell_angle_gamma 73.642(9)
_cell_formula_units_Z 1
_cell_length_a 6.8847(5)
_cell_length_b 8.6835(12)
_cell_length_c 9.6042(14)
_cell_measurement_reflns_used 25
_cell_measurement_temperature 295(2)
_cell_measurement_theta_max 74
_cell_measurement_theta_min 65
_cell_volume 524.80(12)
_computing_cell_refinement 'CAD-4 Software'
_computing_data_collection 'CAD4 Software (Enraf--Nonius, 1989)'
_computing_data_reduction 'Corinc (Dr\"ager, 1971)'
_computing_molecular_graphics 'Diamond (Bergerhoff, 1996)'
_computing_publication_material 'enCIFer (CCDC, 2003)'
_computing_structure_refinement 'SHELXL97 (Sheldrick, 1997)'
_computing_structure_solution 'SIR92 (Altomare, 1994)'
_diffrn_ambient_temperature 295(2)
_diffrn_measured_fraction_theta_full 1.00
_diffrn_measured_fraction_theta_max 1.00
_diffrn_measurement_device '\k-geometry diffractometer'
_diffrn_measurement_device_type 'Enraf--Nonius CAD-4'
_diffrn_measurement_method \q/2\w
_diffrn_radiation_monochromator graphite
_diffrn_radiation_type CuK\a
_diffrn_radiation_wavelength 1.54178
_diffrn_reflns_av_R_equivalents 0.0338
_diffrn_reflns_av_sigmaI/netI 0.0168
_diffrn_reflns_limit_h_max 8
_diffrn_reflns_limit_h_min -8
_diffrn_reflns_limit_k_max 10
_diffrn_reflns_limit_k_min -10
_diffrn_reflns_limit_l_max 0
_diffrn_reflns_limit_l_min -11
_diffrn_reflns_number 2262
_diffrn_reflns_theta_full 73.77
_diffrn_reflns_theta_max 73.77
_diffrn_reflns_theta_min 4.83
_diffrn_standards_decay_% 2
_diffrn_standards_interval_time 60
_diffrn_standards_number 3
_exptl_absorpt_coefficient_mu 9.58
_exptl_absorpt_correction_T_max 0.414
_exptl_absorpt_correction_T_min 0.180
_exptl_absorpt_correction_type numerical
_exptl_absorpt_process_details '(de Meulenaer & Tompa, 1965)'
_exptl_crystal_colour colourless
_exptl_crystal_density_diffrn 2.016
_exptl_crystal_density_method 'not measured'
_exptl_crystal_description block
_exptl_crystal_F_000 311.6
_exptl_crystal_size_max 0.31
_exptl_crystal_size_mid 0.19
_exptl_crystal_size_min 0.12
_refine_diff_density_max 0.72
_refine_diff_density_min -0.61
_refine_ls_extinction_coef 0.0060(6)
_refine_ls_extinction_expression Fc^*^=kFc[1+0.001xFc^2^\l^3^/sin(2\q)]^-1/4^
_refine_ls_extinction_method SHELXL97
_refine_ls_goodness_of_fit_ref 1.178
_refine_ls_hydrogen_treatment constr
_refine_ls_matrix_type full
_refine_ls_number_parameters 143
_refine_ls_number_reflns 2129
_refine_ls_number_restraints 0
_refine_ls_restrained_S_all 1.178
_refine_ls_R_factor_all 0.0362
_refine_ls_R_factor_gt 0.0359
_refine_ls_shift/su_max <0.001
_refine_ls_shift/su_mean 0.000
_refine_ls_structure_factor_coef Fsqd
_refine_ls_weighting_details 'w=1/[\s^2^(Fo^2^)+(0.0454P)^2^+0.8022P] where P=(Fo^2^+2Fc^2^)/3'
_refine_ls_weighting_scheme calc
_refine_ls_wR_factor_obs 0.0971
_refine_ls_wR_factor_ref 0.0973
_reflns_number_gt 2096
_reflns_number_total 2129
_reflns_threshold_expression I>2\s(I)
_cod_data_source_file gg1181.cif
_cod_data_source_block II
_cod_original_cell_volume 524.80(11)
_cod_database_code 2013618
_cod_database_fobs_code 2013618

loop_
_symmetry_equiv_pos_as_xyz
'x, y, z'
'-x, -y, -z'

loop_
_atom_site_label
_atom_site_fract_x
_atom_site_fract_y
_atom_site_fract_z
_atom_site_U_iso_or_equiv
_atom_site_adp_type
_atom_site_calc_flag
_atom_site_refinement_flags
_atom_site_occupancy
_atom_site_disorder_assembly
_atom_site_disorder_group
_atom_site_type_symbol
Cu1 0.53515(9) 0.50138(7) 0.32042(6) 0.0416(2) Uani d . 1 . . Cu
Br1 0.3842(5) 0.3189(4) 0.2539(3) 0.0433(3) Uani d P 0.793(5) A 1 Br
Cl2 0.2819(8) 0.6755(6) 0.4812(5) 0.055(3) Uani d P 0.692(5) . 1 Cl
Cl1 0.369(5) 0.331(4) 0.271(3) 0.0433(3) Uani d P 0.207(5) A 2 Cl
Br2 0.2834(5) 0.6751(4) 0.4811(4) 0.0307(14) Uani d P 0.308(5) . 2 Br
N1 0.9747(5) 0.7954(3) 0.2562(3) 0.0356(6) Uani d . 1 A . N
C2 0.9176(6) 0.9339(4) 0.3164(4) 0.0369(7) Uani d . 1 . . C
C3 1.0231(7) 1.0576(5) 0.2470(4) 0.0453(9) Uani d . 1 . . C
H3 0.9852 1.1549 0.2848 0.061(14) Uiso calc R 1 . . H
C4 1.1784(7) 1.0351(5) 0.1265(4) 0.0478(9) Uani d . 1 . . C
H4 1.2467 1.1172 0.0821 0.050(12) Uiso calc R 1 . . H
C5 1.2379(6) 0.8895(5) 0.0674(4) 0.0473(9) Uani d . 1 . . C
H5 1.3453 0.8727 -0.0153 0.043(11) Uiso calc R 1 . . H
C6 1.1323(6) 0.7739(5) 0.1357(4) 0.0425(8) Uani d . 1 . . C
H6 1.1694 0.6763 0.0985 0.032(9) Uiso calc R 1 . . H
C7 0.8683(6) 0.6607(4) 0.3182(4) 0.0406(8) Uani d . 1 . . C
H7A 0.7897 0.6734 0.4174 0.052(12) Uiso calc R 1 A . H
H7B 0.9701 0.5575 0.3204 0.060(14) Uiso calc R 1 . . H
C8 0.7242(6) 0.6649(5) 0.2233(4) 0.0415(8) Uani d . 1 A . C
H8 0.6048 0.7487 0.2265 0.10(2) Uiso calc R 1 . . H
C9 0.7587(7) 0.5547(6) 0.1344(4) 0.0528(11) Uani d . 1 A . C
H9A 0.8768 0.4696 0.1290 0.088(14) Uiso calc R 1 . . H
H9B 0.6644 0.5634 0.0783 0.088(14) Uiso calc R 1 . . H
N10 0.7661(6) 0.9546(4) 0.4360(4) 0.0533(9) Uani d . 1 . . N
H10A 0.7576(7) 1.045(4) 0.4617(13) 0.088(14) Uiso d R 1 . . H
H10B 0.705(2) 0.874(4) 0.498(3) 0.088(14) Uiso d R 1 . . H

loop_
_atom_site_aniso_label
_atom_site_aniso_U_11
_atom_site_aniso_U_22
_atom_site_aniso_U_33
_atom_site_aniso_U_12
_atom_site_aniso_U_13
_atom_site_aniso_U_23
Cu1 0.0485(4) 0.0483(4) 0.0344(3) -0.0259(3) -0.0046(2) -0.0064(2)
Br1 0.0546(7) 0.0470(6) 0.0371(8) -0.0257(5) -0.0080(5) -0.0096(4)
Cl2 0.074(4) 0.042(3) 0.047(3) -0.004(2) -0.031(2) 0.0066(18)
Cl1 0.0546(7) 0.0470(6) 0.0371(8) -0.0257(5) -0.0080(5) -0.0096(4)
Br2 0.0306(16) 0.034(2) 0.028(2) -0.0076(13) -0.0005(12) -0.0132(15)
N1 0.0416(15) 0.0369(15) 0.0329(14) -0.0175(12) -0.0121(12) 0.0012(11)
C2 0.0409(17) 0.0350(17) 0.0351(16) -0.0121(14) -0.0096(14) -0.0001(13)
C3 0.059(2) 0.0365(18) 0.044(2) -0.0217(17) -0.0115(17) 0.0002(15)
C4 0.055(2) 0.054(2) 0.041(2) -0.0325(19) -0.0119(17) 0.0065(17)
C5 0.0424(19) 0.062(2) 0.0368(18) -0.0210(17) -0.0026(15) -0.0022(17)
C6 0.047(2) 0.047(2) 0.0368(18) -0.0161(16) -0.0103(15) -0.0069(15)
C7 0.051(2) 0.0396(18) 0.0369(18) -0.0237(16) -0.0134(15) 0.0037(14)
C8 0.046(2) 0.0433(19) 0.0401(18) -0.0239(16) -0.0133(15) 0.0075(15)
C9 0.063(3) 0.077(3) 0.0282(17) -0.044(2) 0.0003(16) -0.0043(17)
N10 0.059(2) 0.0424(18) 0.0494(19) -0.0163(15) 0.0059(16) -0.0044(14)

loop_
_atom_type_symbol
_atom_type_description
_atom_type_scat_dispersion_real
_atom_type_scat_dispersion_imag
_atom_type_scat_source
C C 0.0181 0.0091 'International Tables Vol C Tables 4.2.6.8 and 6.1.1.4'
H H 0.0000 0.0000 'International Tables Vol C Tables 4.2.6.8 and 6.1.1.4'
N N 0.0311 0.0180 'International Tables Vol C Tables 4.2.6.8 and 6.1.1.4'
Br Br -0.6763 1.2805 'International Tables Vol C Tables 4.2.6.8 and 6.1.1.4'
Cl Cl 0.3639 0.7018 'International Tables Vol C Tables 4.2.6.8 and 6.1.1.4'
Cu Cu -1.9646 0.5888 'International Tables Vol C Tables 4.2.6.8 and 6.1.1.4'

loop_
_geom_angle_atom_site_label_1
_geom_angle_atom_site_label_2
_geom_angle_atom_site_label_3
_geom_angle_site_symmetry_3
_geom_angle
_geom_angle_publ_flag
C8 Cu1 C9 . 37.40(16) yes
C9 Cu1 Cl1 . 108.7(6) yes
C8 Cu1 Cl1 . 143.6(7) yes
C9 Cu1 Br2 . 130.33(16) yes
C8 Cu1 Br2 . 96.23(14) yes
Cl1 Cu1 Br2 . 107.3(6) yes
C9 Cu1 Br1 . 104.60(13) yes
C8 Cu1 Br1 . 140.07(12) yes
Br2 Cu1 Br1 . 111.43(10) no
C9 Cu1 Cl2 . 130.38(18) no
C8 Cu1 Cl2 . 96.32(17) no
Cl1 Cu1 Cl2 . 107.1(6) no
Br1 Cu1 Cl2 . 111.26(14) no
C9 Cu1 Br2 2_666 109.22(16) ?
C8 Cu1 Br2 2_666 102.66(13) ?
Cl1 Cu1 Br2 2_666 102.6(8) no
Br2 Cu1 Br2 2_666 94.94(11) no
Br1 Cu1 Br2 2_666 102.99(11) no
Cl2 Cu1 Br2 2_666 95.08(13) no
C9 Cu1 Cl2 2_666 109.05(18) ?
C8 Cu1 Cl2 2_666 102.52(16) ?
Cl1 Cu1 Cl2 2_666 102.7(8) no
Br2 Cu1 Cl2 2_666 95.06(15) no
Br1 Cu1 Cl2 2_666 103.05(15) no
Cl2 Cu1 Cl2 2_666 95.20(14) no
Cu1 Cl2 Cu1 2_666 84.80(14) no
Cu1 Br2 Cu1 2_666 85.06(11) no
C2 N1 C6 . 121.0(3) no
C2 N1 C7 . 121.9(3) no
C6 N1 C7 . 117.1(3) no
N10 C2 N1 . 121.3(3) no
N10 C2 C3 . 120.8(3) no
N1 C2 C3 . 117.9(3) no
C4 C3 C2 . 120.5(4) no
C4 C3 H3 . 119.8 no
C2 C3 H3 . 119.8 no
C3 C4 C5 . 120.8(4) no
C3 C4 H4 . 119.6 no
C5 C4 H4 . 119.6 no
C6 C5 C4 . 117.3(4) no
C6 C5 H5 . 121.3 no
C4 C5 H5 . 121.3 no
N1 C6 C5 . 122.5(4) no
N1 C6 H6 . 118.7 no
C5 C6 H6 . 118.7 no
N1 C7 C8 . 108.3(3) no
N1 C7 H7A . 110.0 no
C8 C7 H7A . 110.0 no
N1 C7 H7B . 110.0 no
C8 C7 H7B . 110.0 no
H7A C7 H7B . 108.4 no
C9 C8 C7 . 123.7(4) no
C9 C8 Cu1 . 70.5(2) no
C7 C8 Cu1 . 110.6(2) no
C9 C8 H8 . 118.2 no
C7 C8 H8 . 118.2 no
Cu1 C8 H8 . 88.9 no
C8 C9 Cu1 . 72.1(2) no
C8 C9 H9A . 120.0 no
Cu1 C9 H9A . 109.2 no
C8 C9 H9B . 120.0 no
Cu1 C9 H9B . 88.8 no
H9A C9 H9B . 120.0 no
C2 N10 H10A . 108.5 no
C2 N10 H10B . 126.2 no
H10A N10 H10B . 123.1 no

loop_
_geom_bond_atom_site_label_1
_geom_bond_atom_site_label_2
_geom_bond_site_symmetry_2
_geom_bond_distance
_geom_bond_publ_flag
Cu1 Br1 . 2.388(3) yes
Cu1 Br2 . 2.385(3) yes
Cu1 Br2 2_666 2.561(4) yes
Cu1 Cl1 . 2.30(3) yes
Cu1 Cl2 . 2.391(5) yes
Cu1 Cl2 2_666 2.567(4) yes
Cu1 C8 . 2.101(3) yes
Cu1 C9 . 2.082(4) yes
N1 C2 . 1.353(5) yes
N1 C6 . 1.357(5) yes
N1 C7 . 1.490(4) yes
C2 N10 . 1.329(5) yes
C2 C3 . 1.416(5) yes
C3 C4 . 1.350(6) yes
C3 H3 . 0.9300 no
C4 C5 . 1.402(6) yes
C4 H4 . 0.9300 no
C5 C6 . 1.359(5) yes
C5 H5 . 0.9300 no
C6 H6 . 0.9300 no
C7 C8 . 1.509(5) yes
C7 H7A . 0.9700 no
C7 H7B . 0.9700 no
C8 C9 . 1.341(6) yes
C8 H8 . 0.9300 no
C9 H9A . 0.9300 no
C9 H9B . 0.9300 no
N10 H10A . 0.8562 no
N10 H10B . 0.9374 no

loop_
_geom_hbond_atom_site_label_D
_geom_hbond_atom_site_label_H
_geom_hbond_atom_site_label_A
_geom_hbond_site_symmetry_A
_geom_hbond_distance_DH
_geom_hbond_distance_HA
_geom_hbond_distance_DA
_geom_hbond_angle_DHA
N10 H10A Cl2 2_676 0.86 2.52 3.373(6) 175
N10 H10A Br2 2_676 0.86 2.52 3.374(5) 175
N10 H10B Cl1 2_666 0.94 2.57 3.45(3) 157
N10 H10B Br1 2_666 0.94 2.64 3.516(5) 155

loop_
_geom_torsion_atom_site_label_1
_geom_torsion_atom_site_label_2
_geom_torsion_atom_site_label_3
_geom_torsion_atom_site_label_4
_geom_torsion_site_symmetry_1
_geom_torsion_site_symmetry_4
_geom_torsion
C9 Cu1 Cl2 Cu1 . 2_666 -120.50(19)
C8 Cu1 Cl2 Cu1 . 2_666 -103.24(15)
Cl1 Cu1 Cl2 Cu1 . 2_666 105.0(8)
Br2 Cu1 Cl2 Cu1 . 2_666 -4E1(7)
Br1 Cu1 Cl2 Cu1 . 2_666 106.19(14)
Br2 Cu1 Cl2 Cu1 2_666 2_666 0.12(19)
Cl2 Cu1 Cl2 Cu1 2_666 2_666 0.0
C9 Cu1 Br2 Cu1 . 2_666 -120.45(18)
C8 Cu1 Br2 Cu1 . 2_666 -103.34(12)
Cl1 Cu1 Br2 Cu1 . 2_666 104.8(8)
Br1 Cu1 Br2 Cu1 . 2_666 106.04(11)
Cl2 Cu1 Br2 Cu1 . 2_666 14E1(7)
Br2 Cu1 Br2 Cu1 2_666 2_666 0.0
Cl2 Cu1 Br2 Cu1 2_666 2_666 -0.13(19)
C6 N1 C2 N10 . . -178.7(3)
C7 N1 C2 N10 . . 1.5(5)
C6 N1 C2 C3 . . 1.9(5)
C7 N1 C2 C3 . . -177.9(3)
N10 C2 C3 C4 . . 179.3(4)
N1 C2 C3 C4 . . -1.3(6)
C2 C3 C4 C5 . . 0.1(6)
C3 C4 C5 C6 . . 0.4(6)
C2 N1 C6 C5 . . -1.4(6)
C7 N1 C6 C5 . . 178.5(3)
C4 C5 C6 N1 . . 0.2(6)
C2 N1 C7 C8 . . 103.2(4)
C6 N1 C7 C8 . . -76.7(4)
N1 C7 C8 C9 . . 108.7(4)
N1 C7 C8 Cu1 . . -171.5(2)
Cl1 Cu1 C8 C9 . . -27.7(14)
Br2 Cu1 C8 C9 . . -158.3(3)
Br1 Cu1 C8 C9 . . -23.7(4)
Cl2 Cu1 C8 C9 . . -158.2(3)
Br2 Cu1 C8 C9 2_666 . 105.2(3)
Cl2 Cu1 C8 C9 2_666 . 105.1(3)
C9 Cu1 C8 C7 . . -119.7(4)
Cl1 Cu1 C8 C7 . . -147.4(13)
Br2 Cu1 C8 C7 . . 82.0(3)
Br1 Cu1 C8 C7 . . -143.4(2)
Cl2 Cu1 C8 C7 . . 82.1(3)
Br2 Cu1 C8 C7 2_666 . -14.5(3)
Cl2 Cu1 C8 C7 2_666 . -14.6(3)
C7 C8 C9 Cu1 . . 102.3(3)
Cl1 Cu1 C9 C8 . . 163.0(9)
Br2 Cu1 C9 C8 . . 28.8(3)
Br1 Cu1 C9 C8 . . 164.6(2)
Cl2 Cu1 C9 C8 . . 29.0(4)
Br2 Cu1 C9 C8 2_666 . -85.8(3)
Cl2 Cu1 C9 C8 2_666 . -85.8(3)
